data_7002644
loop_
_publ_author_name
'Inglis, Ross'
'Taylor, Stephanie M.'
'Jones, Leigh F.'
'Papaefstathiou, Giannis S.'
'Perlepes, Spyros P.'
'Datta, Saiti'
'Hill, Stephen'
'Wernsdorfer, Wolfgang'
'Brechin, Euan K.'

_publ_section_title
;
 Twisting, bending, stretching: strategies for making ferromagnetic
 [MnIII3] triangles
;
_journal_issue 42
_journal_name_full 'Dalton Transactions'
_journal_page_first 9157
_journal_paper_doi 10.1039/b911820a
_journal_year 2009
_chemical_compound_source ' C.Milios reaction CM3552 '
_chemical_formula_moiety '[(Mn3O)(C9O2NH9)3(C7O2H5)2(C6O3NH16)(H20)2]'
_chemical_formula_sum 'C49 H65 Mn3 N4 O18'
_chemical_formula_weight 1162.86
_space_group_IT_number 2
_symmetry_cell_setting triclinic
_symmetry_space_group_name_Hall '-P 1'
_symmetry_space_group_name_H-M 'P -1'
_atom_sites_solution_hydrogens geom
_atom_sites_solution_primary direct
_audit_creation_date 07-05-08
_audit_creation_method CRYSTALS_ver_12.84
_cell_angle_alpha 76.2850(10)
_cell_angle_beta 86.2710(10)
_cell_angle_gamma 73.3250(10)
_cell_formula_units_Z 2
_cell_length_a 13.6577(3)
_cell_length_b 14.3628(3)
_cell_length_c 15.5107(3)
_cell_measurement_reflns_used 7021
_cell_measurement_temperature 150
_cell_measurement_theta_max 26
_cell_measurement_theta_min 2
_cell_volume 2831.55(10)
_computing_cell_refinement 'SAINT (Siemens ,1995)'
_computing_data_collection 'SMART (Siemens, 1993)'
_computing_data_reduction 'SAINT (Siemens ,1995)'
_computing_molecular_graphics 'CAMERON (Watkin et al., 1996)'
_computing_publication_material 'CRYSTALS (Betteridge et al., 2003)'
_computing_structure_refinement 'CRYSTALS (Betteridge et al., 2003)'
_computing_structure_solution 'SIR92 (Altomare et al., 1994)'
_diffrn_ambient_temperature 150
_diffrn_measured_fraction_theta_full 0.996
_diffrn_measured_fraction_theta_max 0.913
_diffrn_measurement_device_type 'Bruker SMART'
_diffrn_measurement_method \w
_diffrn_radiation_monochromator graphite
_diffrn_radiation_type 'Mo K\a'
_diffrn_radiation_wavelength 0.71073
_diffrn_reflns_av_R_equivalents 0.054
_diffrn_reflns_limit_h_max 18
_diffrn_reflns_limit_h_min -18
_diffrn_reflns_limit_k_max 20
_diffrn_reflns_limit_k_min -19
_diffrn_reflns_limit_l_max 22
_diffrn_reflns_limit_l_min 0
_diffrn_reflns_number 41137
_diffrn_reflns_theta_full 27.816
_diffrn_reflns_theta_max 30.567
_diffrn_reflns_theta_min 1.846
_diffrn_standards_number 0
_exptl_absorpt_coefficient_mu 0.729
_exptl_absorpt_correction_T_max 0.94
_exptl_absorpt_correction_T_min 0.77
_exptl_absorpt_correction_type multi-scan
_exptl_absorpt_process_details 'SADABS (Siemens, 1996)'
_exptl_crystal_colour green
_exptl_crystal_density_diffrn 1.36
_exptl_crystal_description rhombus
_exptl_crystal_F_000 1140
_exptl_crystal_recrystallization_method
;
Evaporation of ethanol solution
;
_exptl_crystal_size_max 0.38
_exptl_crystal_size_mid 0.21
_exptl_crystal_size_min 0.08
_platon_squeeze_details
;
This amount to 1EtOH and 1 H2O per foumula unit. The values of F(000),
Dcalc, M and mu have been calculated on this assumption.
;
_refine_diff_density_max 0.76
_refine_diff_density_min -0.77
_refine_ls_extinction_method None
_refine_ls_goodness_of_fit_ref 0.9471
_refine_ls_hydrogen_treatment noref
_refine_ls_matrix_type full
_refine_ls_number_parameters 631
_refine_ls_number_reflns 15879
_refine_ls_number_restraints 0
_refine_ls_R_factor_all 0.0812
_refine_ls_R_factor_gt 0.0476
_refine_ls_shift/su_max 0.000244
_refine_ls_structure_factor_coef Fsqd
_refine_ls_weighting_details
;
Method, part 1, Chebychev polynomial, (Watkin, 1994, Prince, 1982)
[weight] = 1.0/[A~0~*T~0~(x)+A~1~*T~1~(x) ... +A~n-1~]*T~n-1~(x)]
where A~i~ are the Chebychev coefficients listed below and x= Fcalc/Fmax
Method = Robust Weighting (Prince, 1982)
W = [weight] * [1-(deltaF/6*sigmaF)^2^]^2^
A~i~ are:
70.3 112. 67.8 29.1 6.21
;
_refine_ls_weighting_scheme calc
_refine_ls_wR_factor_all 0.1574
_refine_ls_wR_factor_gt 0.1223
_refine_ls_wR_factor_ref 0.1574
_reflns_limit_h_max 18
_reflns_limit_h_min -18
_reflns_limit_k_max 20
_reflns_limit_k_min -19
_reflns_limit_l_max 22
_reflns_limit_l_min 0
_reflns_number_gt 9932
_reflns_number_total 15881
_reflns_threshold_expression I>2.0\s(I)
_oxford_diffrn_Wilson_B_factor 0.00
_oxford_diffrn_Wilson_scale 0.00
_oxford_refine_ls_scale 0.4525(5)
_oxford_structure_analysis_title 'eb7063 in P-1'
_cod_data_source_file b911820a.txt
_cod_data_source_block Eb7063
_cod_depositor_comments
;
The following automatic conversions were performed:
'_symmetry_cell_setting' value 'Triclinic' changed to 'triclinic'
according to '/home/saulius/struct/CIF-dictionaries/cif_core.dic'
dictionary named 'cif_core.dic' version 2.4.1 from 2010-06-29.

Automatic conversion script
Id: cif_fix_enum 1527 2010-12-29 10:47:43Z saulius 
;
_cod_original_sg_symbol_H-M 'P -1 '
_cod_original_formula_sum 'C49 H65 Mn3 N4 O18 '
_cod_database_code 7002644

loop_
_symmetry_equiv_pos_as_xyz
x,y,z
-x,-y,-z

loop_
_atom_site_label
_atom_site_type_symbol
_atom_site_fract_x
_atom_site_fract_y
_atom_site_fract_z
_atom_site_U_iso_or_equiv
_atom_site_occupancy
_atom_site_adp_type
_atom_site_refinement_flags_posn
_atom_site_refinement_flags_adp
_atom_site_refinement_flags_occupancy
_atom_site_disorder_assembly
_atom_site_disorder_group
_atom_site_attached_hydrogens
Mn3 Mn 0.07807(3) 0.14073(3) 0.01471(3) 0.0181 1.0000 Uani . . . . . .
Mn2 Mn 0.18230(3) 0.20540(3) -0.17655(3) 0.0192 1.0000 Uani . . . . . .
Mn1 Mn 0.01350(3) 0.36921(3) -0.10186(3) 0.0187 1.0000 Uani . . . . . .
O123 O 0.10404(16) 0.23988(14) -0.07937(13) 0.0196 1.0000 Uani . . . . . .
O11 O 0.04150(17) 0.04974(14) 0.11230(13) 0.0227 1.0000 Uani . . . . . .
C11 C 0.0387(2) 0.0645(2) 0.19432(19) 0.0225 1.0000 Uani . . . . . .
C21 C 0.0667(3) -0.0196(2) 0.2650(2) 0.0279 1.0000 Uani . . . . . .
C31 C 0.0703(3) -0.0101(3) 0.3511(2) 0.0325 1.0000 Uani . . . . . .
C41 C 0.0446(3) 0.0839(3) 0.3702(2) 0.0327 1.0000 Uani . . . . . .
C51 C 0.0136(3) 0.1671(2) 0.3018(2) 0.0290 1.0000 Uani . . . . . .
C61 C 0.0083(2) 0.1608(2) 0.21383(19) 0.0226 1.0000 Uani . . . . . .
C71 C -0.0340(2) 0.2525(2) 0.14538(19) 0.0222 1.0000 Uani . . . . . .
N71 N -0.01696(19) 0.25075(17) 0.06246(16) 0.0210 1.0000 Uani . . . . . .
O71 O -0.06713(16) 0.33409(15) -0.00006(14) 0.0232 1.0000 Uani . . . . . .
C81 C -0.0987(3) 0.3462(2) 0.1705(2) 0.0258 1.0000 Uani . . . . . .
C91 C -0.2053(3) 0.3435(3) 0.2003(4) 0.0526 1.0000 Uani . . . . . .
N73 N 0.09217(19) 0.40632(17) -0.21197(15) 0.0197 1.0000 Uani . . . . . .
O73 O 0.18865(16) 0.34238(15) -0.21471(14) 0.0224 1.0000 Uani . . . . . .
C73 C 0.0645(2) 0.4794(2) -0.28083(18) 0.0210 1.0000 Uani . . . . . .
C63 C -0.0387(2) 0.5478(2) -0.28376(19) 0.0239 1.0000 Uani . . . . . .
C13 C -0.1016(2) 0.5550(2) -0.20789(19) 0.0235 1.0000 Uani . . . . . .
O13 O -0.07173(16) 0.50013(14) -0.12643(14) 0.0222 1.0000 Uani . . . . . .
C23 C -0.1980(3) 0.6246(3) -0.2170(2) 0.0355 1.0000 Uani . . . . . .
C33 C -0.2325(3) 0.6853(3) -0.2990(3) 0.0484 1.0000 Uani . . . . . .
C43 C -0.1729(4) 0.6780(3) -0.3735(3) 0.0489 1.0000 Uani . . . . . .
C53 C -0.0771(3) 0.6106(2) -0.3657(2) 0.0343 1.0000 Uani . . . . . .
C83 C 0.1370(3) 0.4908(2) -0.3571(2) 0.0278 1.0000 Uani . . . . . .
C93 C 0.1317(3) 0.4264(3) -0.4211(2) 0.0372 1.0000 Uani . . . . . .
O14 O 0.20219(18) 0.13472(17) 0.10012(15) 0.0284 1.0000 Uani . . . . . .
C14 C 0.2736(2) 0.1705(2) 0.1071(2) 0.0238 1.0000 Uani . . . . . .
C24 C 0.3375(2) 0.1252(3) 0.1904(2) 0.0297 1.0000 Uani . . . . . .
C74 C 0.4304(3) 0.1446(3) 0.1969(2) 0.0384 1.0000 Uani . . . . . .
C64 C 0.4885(3) 0.0997(4) 0.2743(3) 0.0519 1.0000 Uani . . . . . .
C54 C 0.4530(3) 0.0396(4) 0.3442(3) 0.0578 1.0000 Uani . . . . . .
C44 C 0.3611(3) 0.0207(4) 0.3375(2) 0.0479 1.0000 Uani . . . . . .
C34 C 0.3025(3) 0.0633(3) 0.2605(2) 0.0345 1.0000 Uani . . . . . .
O24 O 0.29584(18) 0.24038(17) 0.05010(15) 0.0282 1.0000 Uani . . . . . .
O72 O 0.17012(16) 0.03755(14) -0.03627(13) 0.0209 1.0000 Uani . . . . . .
C72 C 0.2026(2) -0.0089(2) -0.16869(18) 0.0205 1.0000 Uani . . . . . .
C62 C 0.2195(2) 0.0150(2) -0.26548(19) 0.0239 1.0000 Uani . . . . . .
C12 C 0.2485(2) 0.0996(2) -0.31016(19) 0.0257 1.0000 Uani . . . . . .
O12 O 0.26781(17) 0.16424(16) -0.26837(14) 0.0245 1.0000 Uani . . . . . .
C22 C 0.2612(3) 0.1186(3) -0.4026(2) 0.0324 1.0000 Uani . . . . . .
C32 C 0.2443(3) 0.0548(3) -0.4504(2) 0.0424 1.0000 Uani . . . . . .
C42 C 0.2163(3) -0.0297(3) -0.4071(3) 0.0431 1.0000 Uani . . . . . .
C52 C 0.2043(3) -0.0489(3) -0.3167(2) 0.0350 1.0000 Uani . . . . . .
C82 C 0.2104(2) -0.1145(2) -0.1193(2) 0.0245 1.0000 Uani . . . . . .
C92 C 0.3215(3) -0.1799(2) -0.1092(2) 0.0334 1.0000 Uani . . . . . .
O18 O -0.05364(18) 0.13324(15) -0.06429(14) 0.0249 1.0000 Uani . . . . . .
O25 O -0.07984(17) 0.32164(16) -0.19211(14) 0.0254 1.0000 Uani . . . . . .
C15 C -0.0395(2) 0.2879(2) -0.2586(2) 0.0233 1.0000 Uani . . . . . .
O15 O 0.05174(17) 0.23825(16) -0.26356(14) 0.0263 1.0000 Uani . . . . . .
C25 C -0.1074(2) 0.3059(2) -0.3372(2) 0.0263 1.0000 Uani . . . . . .
C35 C -0.0705(3) 0.2613(2) -0.4076(2) 0.0310 1.0000 Uani . . . . . .
C45 C -0.1340(3) 0.2759(3) -0.4791(2) 0.0414 1.0000 Uani . . . . . .
C55 C -0.2333(4) 0.3346(4) -0.4803(3) 0.0501 1.0000 Uani . . . . . .
C65 C -0.2703(3) 0.3796(4) -0.4114(3) 0.0557 1.0000 Uani . . . . . .
C75 C -0.2074(3) 0.3657(3) -0.3396(2) 0.0418 1.0000 Uani . . . . . .
O17 O 0.12207(17) 0.40528(15) -0.01827(14) 0.0256 1.0000 Uani . . . . . .
O26 O 0.32790(16) 0.18577(15) -0.10260(13) 0.0237 1.0000 Uani . . . . . .
C26 C 0.4224(3) 0.1091(2) -0.0898(2) 0.0284 1.0000 Uani . . . . . .
C16 C 0.4823(3) 0.1170(3) -0.1747(2) 0.0327 1.0000 Uani . . . . . .
N16 N 0.5076(2) 0.2145(2) -0.2033(2) 0.0378 1.0000 Uani . . . . . .
C56 C 0.5787(3) 0.2303(3) -0.1415(3) 0.0420 1.0000 Uani . . . . . .
C66 C 0.6768(3) 0.1470(3) -0.1186(3) 0.0427 1.0000 Uani . . . . . .
O66 O 0.6546(2) 0.0675(2) -0.05586(19) 0.0416 1.0000 Uani . . . . . .
C36 C 0.5468(3) 0.2304(5) -0.2967(3) 0.0612 1.0000 Uani . . . . . .
C46 C 0.4700(4) 0.2305(6) -0.3632(3) 0.0748 1.0000 Uani . . . . . .
O46 O 0.3747(2) 0.2997(3) -0.3548(2) 0.0698 1.0000 Uani . . . . . .
N72 N 0.18314(19) 0.06264(17) -0.12702(15) 0.0197 1.0000 Uani . . . . . .
H211 H 0.0834 -0.0844 0.2534 0.0326 1.0000 Uiso . . . . . .
H311 H 0.0904 -0.0682 0.3977 0.0379 1.0000 Uiso . . . . . .
H411 H 0.0486 0.0905 0.4293 0.0402 1.0000 Uiso . . . . . .
H511 H -0.0050 0.2312 0.3150 0.0357 1.0000 Uiso . . . . . .
H811 H -0.0639 0.3576 0.2196 0.0320 1.0000 Uiso . . . . . .
H812 H -0.1040 0.4026 0.1183 0.0320 1.0000 Uiso . . . . . .
H911 H -0.2423 0.4069 0.2154 0.0653 1.0000 Uiso . . . . . .
H912 H -0.2017 0.2887 0.2526 0.0653 1.0000 Uiso . . . . . .
H913 H -0.2414 0.3332 0.1523 0.0653 1.0000 Uiso . . . . . .
H221 H 0.2815 0.1759 -0.4326 0.0370 1.0000 Uiso . . . . . .
H321 H 0.2519 0.0689 -0.5130 0.0513 1.0000 Uiso . . . . . .
H421 H 0.2055 -0.0741 -0.4397 0.0549 1.0000 Uiso . . . . . .
H521 H 0.1850 -0.1071 -0.2875 0.0439 1.0000 Uiso . . . . . .
H821 H 0.1715 -0.1436 -0.1522 0.0296 1.0000 Uiso . . . . . .
H822 H 0.1804 -0.1137 -0.0595 0.0296 1.0000 Uiso . . . . . .
H921 H 0.3231 -0.2478 -0.0768 0.0386 1.0000 Uiso . . . . . .
H922 H 0.3516 -0.1816 -0.1681 0.0386 1.0000 Uiso . . . . . .
H923 H 0.3605 -0.1520 -0.0763 0.0386 1.0000 Uiso . . . . . .
H231 H -0.2404 0.6302 -0.1663 0.0400 1.0000 Uiso . . . . . .
H331 H -0.2980 0.7325 -0.3039 0.0513 1.0000 Uiso . . . . . .
H431 H -0.1976 0.7191 -0.4297 0.0524 1.0000 Uiso . . . . . .
H531 H -0.0359 0.6065 -0.4171 0.0387 1.0000 Uiso . . . . . .
H831 H 0.1192 0.5617 -0.3896 0.0324 1.0000 Uiso . . . . . .
H832 H 0.2075 0.4706 -0.3335 0.0324 1.0000 Uiso . . . . . .
H931 H 0.1799 0.4357 -0.4699 0.0431 1.0000 Uiso . . . . . .
H932 H 0.0623 0.4462 -0.4451 0.0431 1.0000 Uiso . . . . . .
H933 H 0.1497 0.3560 -0.3895 0.0431 1.0000 Uiso . . . . . .
H341 H 0.2391 0.0500 0.2560 0.0381 1.0000 Uiso . . . . . .
H441 H 0.3373 -0.0218 0.3858 0.0509 1.0000 Uiso . . . . . .
H541 H 0.4921 0.0110 0.3973 0.0616 1.0000 Uiso . . . . . .
H641 H 0.5530 0.1109 0.2786 0.0595 1.0000 Uiso . . . . . .
H741 H 0.4541 0.1879 0.1493 0.0436 1.0000 Uiso . . . . . .
H351 H -0.0018 0.2209 -0.4069 0.0370 1.0000 Uiso . . . . . .
H451 H -0.1088 0.2451 -0.5271 0.0501 1.0000 Uiso . . . . . .
H551 H -0.2765 0.3441 -0.5291 0.0594 1.0000 Uiso . . . . . .
H651 H -0.3390 0.4202 -0.4127 0.0606 1.0000 Uiso . . . . . .
H751 H -0.2330 0.3972 -0.2922 0.0469 1.0000 Uiso . . . . . .
H161 H 0.5468 0.0623 -0.1660 0.0358 1.0000 Uiso . . . . . .
H162 H 0.4414 0.1102 -0.2221 0.0358 1.0000 Uiso . . . . . .
H261 H 0.4620 0.1169 -0.0421 0.0311 1.0000 Uiso . . . . . .
H262 H 0.4089 0.0430 -0.0730 0.0311 1.0000 Uiso . . . . . .
H361 H 0.5626 0.2955 -0.3124 0.0643 1.0000 Uiso . . . . . .
H362 H 0.6100 0.1763 -0.3000 0.0643 1.0000 Uiso . . . . . .
H461 H 0.4964 0.2489 -0.4240 0.0801 1.0000 Uiso . . . . . .
H462 H 0.4607 0.1629 -0.3527 0.0801 1.0000 Uiso . . . . . .
H561 H 0.5971 0.2925 -0.1697 0.0471 1.0000 Uiso . . . . . .
H562 H 0.5416 0.2384 -0.0855 0.0471 1.0000 Uiso . . . . . .
H661 H 0.7269 0.1712 -0.0933 0.0478 1.0000 Uiso . . . . . .
H662 H 0.7055 0.1242 -0.1727 0.0478 1.0000 Uiso . . . . . .
H16 H 0.4477 0.2630 -0.2033 0.0493 1.0000 Uiso . . . . . .
H66 H 0.7087 0.0351 -0.0274 0.0570 1.0000 Uiso . . . . . .
H46 H 0.3426 0.2591 -0.3289 0.0916 1.0000 Uiso . . . . . .
H26 H 0.3177 0.2032 -0.0540 0.0333 1.0000 Uiso . . . . . .
H17 H 0.1061 0.4352 0.0276 0.0377 1.0000 Uiso . . . . . .
H18 H 0.1764 0.3537 0.0031 0.0377 1.0000 Uiso . . . . . .
H19 H -0.0618 0.1918 -0.1040 0.0382 1.0000 Uiso . . . . . .
H20 H -0.0498 0.0756 -0.0794 0.0382 1.0000 Uiso . . . . . .

loop_
_atom_site_aniso_label
_atom_site_aniso_U_11
_atom_site_aniso_U_22
_atom_site_aniso_U_33
_atom_site_aniso_U_23
_atom_site_aniso_U_13
_atom_site_aniso_U_12
Mn3 0.0251(2) 0.01208(17) 0.01589(18) -0.00365(13) 0.00223(15) -0.00364(15)
Mn2 0.0236(2) 0.01446(18) 0.01635(18) -0.00195(14) 0.00172(15) -0.00187(15)
Mn1 0.0223(2) 0.01140(17) 0.02042(19) -0.00282(14) 0.00012(15) -0.00232(14)
O123 0.0251(10) 0.0129(8) 0.0172(9) -0.0009(7) 0.0019(7) -0.0025(7)
O11 0.0352(11) 0.0156(8) 0.0187(9) -0.0061(7) 0.0035(8) -0.0084(8)
C11 0.0293(14) 0.0195(12) 0.0196(12) -0.0058(10) 0.0019(11) -0.0075(11)
C21 0.0410(18) 0.0223(13) 0.0183(13) -0.0016(10) 0.0032(12) -0.0087(12)
C31 0.0429(19) 0.0306(15) 0.0211(14) -0.0021(12) -0.0003(13) -0.0089(14)
C41 0.0441(19) 0.0362(17) 0.0202(14) -0.0098(12) -0.0013(13) -0.0119(15)
C51 0.0374(17) 0.0305(15) 0.0214(13) -0.0105(11) -0.0013(12) -0.0088(13)
C61 0.0299(15) 0.0189(12) 0.0191(12) -0.0050(10) 0.0030(11) -0.0071(11)
C71 0.0261(14) 0.0201(12) 0.0237(13) -0.0096(10) 0.0021(11) -0.0082(10)
N71 0.0280(12) 0.0139(9) 0.0204(11) -0.0040(8) 0.0018(9) -0.0050(9)
O71 0.0268(10) 0.0151(8) 0.0241(10) -0.0021(7) 0.0017(8) -0.0026(7)
C81 0.0369(17) 0.0172(12) 0.0259(14) -0.0109(10) 0.0020(12) -0.0070(11)
C91 0.042(2) 0.0318(18) 0.089(3) -0.032(2) 0.018(2) -0.0076(16)
N73 0.0239(12) 0.0148(10) 0.0190(10) -0.0021(8) -0.0029(9) -0.0042(8)
O73 0.0210(10) 0.0180(9) 0.0237(10) 0.0008(7) -0.0009(8) -0.0026(7)
C73 0.0297(14) 0.0156(11) 0.0191(12) -0.0022(9) -0.0037(10) -0.0089(10)
C63 0.0333(15) 0.0146(11) 0.0222(13) -0.0040(9) -0.0100(11) -0.0023(10)
C13 0.0299(15) 0.0177(12) 0.0240(13) -0.0072(10) -0.0100(11) -0.0042(11)
O13 0.0265(10) 0.0135(8) 0.0234(10) -0.0032(7) -0.0035(8) -0.0007(7)
C23 0.0352(18) 0.0328(16) 0.0320(16) -0.0140(13) -0.0129(14) 0.0090(14)
C33 0.050(2) 0.042(2) 0.0364(19) -0.0174(16) -0.0214(17) 0.0247(17)
C43 0.065(3) 0.0364(19) 0.0295(17) -0.0088(14) -0.0235(18) 0.0165(18)
C53 0.048(2) 0.0269(15) 0.0219(14) -0.0074(12) -0.0110(13) 0.0031(14)
C83 0.0354(17) 0.0233(13) 0.0224(13) -0.0007(11) -0.0008(12) -0.0084(12)
C93 0.046(2) 0.0380(18) 0.0236(15) -0.0110(13) -0.0005(14) -0.0020(15)
O14 0.0322(12) 0.0290(11) 0.0242(10) -0.0074(8) -0.0015(9) -0.0076(9)
C14 0.0227(13) 0.0217(12) 0.0255(13) -0.0137(10) 0.0003(11) 0.0030(10)
C24 0.0252(15) 0.0357(16) 0.0233(14) -0.0119(12) -0.0007(11) 0.0036(12)
C74 0.0219(15) 0.055(2) 0.0323(17) -0.0132(16) -0.0026(13) 0.0026(15)
C64 0.0270(18) 0.081(3) 0.041(2) -0.017(2) -0.0076(16) 0.0003(19)
C54 0.034(2) 0.090(4) 0.0303(19) -0.013(2) -0.0080(15) 0.015(2)
C44 0.038(2) 0.066(3) 0.0234(16) -0.0064(16) 0.0004(14) 0.0076(18)
C34 0.0277(16) 0.0440(19) 0.0235(14) -0.0088(13) 0.0026(12) 0.0029(14)
O24 0.0324(12) 0.0269(10) 0.0248(10) -0.0071(8) -0.0020(9) -0.0061(9)
O72 0.0290(10) 0.0163(8) 0.0144(8) -0.0039(7) 0.0023(7) -0.0018(7)
C72 0.0222(13) 0.0174(11) 0.0198(12) -0.0065(9) 0.0004(10) -0.0003(10)
C62 0.0254(14) 0.0253(13) 0.0196(12) -0.0086(10) 0.0000(10) -0.0019(11)
C12 0.0253(14) 0.0288(14) 0.0186(13) -0.0072(11) 0.0003(10) 0.0007(11)
O12 0.0283(11) 0.0247(10) 0.0189(9) -0.0049(8) 0.0037(8) -0.0058(8)
C22 0.0343(17) 0.0386(17) 0.0195(13) -0.0053(12) 0.0012(12) -0.0040(14)
C32 0.048(2) 0.059(2) 0.0215(15) -0.0178(15) 0.0025(14) -0.0099(18)
C42 0.053(2) 0.053(2) 0.0309(17) -0.0234(17) 0.0063(16) -0.0175(19)
C52 0.0398(19) 0.0382(18) 0.0316(16) -0.0180(14) 0.0047(14) -0.0108(15)
C82 0.0296(15) 0.0188(12) 0.0257(13) -0.0090(10) 0.0028(11) -0.0052(11)
C92 0.0325(17) 0.0241(14) 0.0399(18) -0.0086(13) -0.0038(14) -0.0003(12)
O18 0.0354(12) 0.0177(9) 0.0234(10) -0.0038(7) 0.0009(8) -0.0112(8)
O25 0.0264(11) 0.0251(10) 0.0252(10) -0.0074(8) -0.0018(8) -0.0063(8)
C15 0.0275(14) 0.0160(11) 0.0257(13) 0.0008(10) -0.0020(11) -0.0090(10)
O15 0.0278(11) 0.0245(10) 0.0242(10) -0.0047(8) -0.0033(8) -0.0035(8)
C25 0.0290(15) 0.0246(13) 0.0221(13) 0.0041(11) -0.0051(11) -0.0088(11)
C35 0.0429(19) 0.0265(14) 0.0231(14) -0.0001(11) -0.0056(13) -0.0121(13)
C45 0.056(2) 0.048(2) 0.0217(15) 0.0017(14) -0.0080(15) -0.0225(18)
C55 0.054(2) 0.067(3) 0.0278(17) 0.0096(17) -0.0158(17) -0.027(2)
C65 0.032(2) 0.083(3) 0.037(2) 0.007(2) -0.0135(16) -0.006(2)
C75 0.0345(19) 0.053(2) 0.0301(17) -0.0002(15) -0.0030(14) -0.0068(16)
O17 0.0300(11) 0.0198(9) 0.0256(10) -0.0084(8) -0.0064(8) -0.0008(8)
O26 0.0242(10) 0.0223(9) 0.0202(9) -0.0061(7) 0.0007(8) 0.0011(8)
C26 0.0285(15) 0.0247(13) 0.0245(14) -0.0030(11) -0.0040(11) 0.0030(11)
C16 0.0250(15) 0.0387(17) 0.0258(15) -0.0071(13) -0.0020(12) 0.0046(13)
N16 0.0250(14) 0.0449(17) 0.0287(14) 0.0047(12) -0.0004(11) 0.0028(12)
C56 0.0338(19) 0.0362(18) 0.048(2) -0.0006(16) -0.0088(16) -0.0028(15)
C66 0.0319(18) 0.046(2) 0.041(2) -0.0032(16) -0.0087(15) -0.0011(16)
O66 0.0354(14) 0.0356(13) 0.0430(15) -0.0024(11) -0.0132(11) 0.0044(11)
C36 0.0278(19) 0.102(4) 0.0310(19) 0.009(2) 0.0042(15) -0.002(2)
C46 0.033(2) 0.138(6) 0.029(2) 0.006(3) 0.0065(17) -0.008(3)
O46 0.0352(16) 0.089(3) 0.059(2) 0.0267(19) -0.0030(14) -0.0115(17)
N72 0.0251(12) 0.0157(10) 0.0165(10) -0.0047(8) 0.0004(8) -0.0021(8)

loop_
_atom_type_symbol
_atom_type_scat_dispersion_real
_atom_type_scat_dispersion_imag
_atom_type_scat_Cromer_Mann_a1
_atom_type_scat_Cromer_Mann_b1
_atom_type_scat_Cromer_Mann_a2
_atom_type_scat_Cromer_Mann_b2
_atom_type_scat_Cromer_Mann_a3
_atom_type_scat_Cromer_Mann_b3
_atom_type_scat_Cromer_Mann_a4
_atom_type_scat_Cromer_Mann_b4
_atom_type_scat_Cromer_Mann_c
_atom_type_scat_source
C 0.0033 0.0016 2.3100 20.8439 1.0200 10.2075 1.5886 0.5687 0.8650 51.6512 0.2156 'International Tables Vol C 4.2.6.8 and 6.1.1.4'
H 0.0000 0.0000 0.4930 10.5109 0.3229 26.1257 0.1402 3.1424 0.0408 57.7998 0.0030 'International Tables Vol C 4.2.6.8 and 6.1.1.4'
O 0.0106 0.0060 3.0485 13.2771 2.2868 5.7011 1.5463 0.3239 0.8670 32.9089 0.2508 'International Tables Vol C 4.2.6.8 and 6.1.1.4'
Mn 0.3368 0.7283 11.2819 5.3409 7.3573 0.3432 3.0193 17.8674 2.2441 83.7543 1.0896 'International Tables Vol C 4.2.6.8 and 6.1.1.4'
N 0.0061 0.0033 12.2126 0.0057 3.1322 9.8933 2.0125 28.9975 1.1663 0.5826 -11.5290 'International Tables Vol C 4.2.6.8 and 6.1.1.4'

loop_
_geom_angle_atom_site_label_1
_geom_angle_site_symmetry_1
_geom_angle_atom_site_label_2
_geom_angle_site_symmetry_2
_geom_angle_atom_site_label_3
_geom_angle_site_symmetry_3
_geom_angle
_geom_angle_publ_flag
Mn2 . Mn3 . O123 . 29.66(6) yes
Mn2 . Mn3 . O11 . 155.15(6) yes
O123 . Mn3 . O11 . 174.77(9) yes
Mn2 . Mn3 . N71 . 116.58(7) yes
O123 . Mn3 . N71 . 87.19(9) yes
O11 . Mn3 . N71 . 87.72(9) yes
Mn2 . Mn3 . O14 . 98.33(6) yes
O123 . Mn3 . O14 . 95.93(9) yes
O11 . Mn3 . O14 . 85.43(9) yes
N71 . Mn3 . O14 . 91.36(9) yes
Mn2 . Mn3 . O72 . 61.19(6) yes
O123 . Mn3 . O72 . 90.62(8) yes
O11 . Mn3 . O72 . 94.44(8) yes
N71 . Mn3 . O72 . 177.70(9) yes
O14 . Mn3 . O72 . 89.57(9) yes
Mn2 . Mn3 . O18 . 86.22(6) yes
O123 . Mn3 . O18 . 89.78(8) yes
O11 . Mn3 . O18 . 88.97(8) yes
N71 . Mn3 . O18 . 89.74(9) yes
O14 . Mn3 . O18 . 174.24(8) yes
O72 . Mn3 . O18 . 89.54(8) yes
Mn3 . Mn2 . Mn1 . 60.756(13) yes
Mn3 . Mn2 . O123 . 29.75(6) yes
Mn1 . Mn2 . O123 . 32.49(6) yes
Mn3 . Mn2 . O73 . 117.82(6) yes
Mn1 . Mn2 . O73 . 62.84(6) yes
O123 . Mn2 . O73 . 88.71(9) yes
Mn3 . Mn2 . O12 . 147.45(7) yes
Mn1 . Mn2 . O12 . 151.15(7) yes
O123 . Mn2 . O12 . 175.93(9) yes
O73 . Mn2 . O12 . 93.28(9) yes
Mn3 . Mn2 . O15 . 99.83(6) yes
Mn1 . Mn2 . O15 . 76.71(6) yes
O123 . Mn2 . O15 . 95.12(9) yes
O73 . Mn2 . O15 . 90.78(9) yes
O12 . Mn2 . O15 . 88.41(9) yes
Mn3 . Mn2 . O26 . 88.10(5) yes
Mn1 . Mn2 . O26 . 104.89(5) yes
O123 . Mn2 . O26 . 90.24(8) yes
O73 . Mn2 . O26 . 82.72(8) yes
O12 . Mn2 . O26 . 86.49(9) yes
Mn3 . Mn2 . N72 . 59.47(7) yes
Mn1 . Mn2 . N72 . 116.58(7) yes
O123 . Mn2 . N72 . 88.99(9) yes
O73 . Mn2 . N72 . 174.67(9) yes
O12 . Mn2 . N72 . 88.72(9) yes
O15 . Mn2 . O26 . 171.49(8) yes
O15 . Mn2 . N72 . 94.22(9) yes
O26 . Mn2 . N72 . 92.48(9) yes
Mn2 . Mn1 . O123 . 32.33(6) yes
Mn2 . Mn1 . O71 . 121.75(6) yes
O123 . Mn1 . O71 . 91.61(8) yes
Mn2 . Mn1 . N73 . 58.67(7) yes
O123 . Mn1 . N73 . 89.35(9) yes
O71 . Mn1 . N73 . 177.24(10) yes
Mn2 . Mn1 . O13 . 146.01(7) yes
O123 . Mn1 . O13 . 177.44(9) yes
O71 . Mn1 . O13 . 90.59(9) yes
N73 . Mn1 . O13 . 88.52(9) yes
Mn2 . Mn1 . O25 . 77.62(6) yes
O123 . Mn1 . O25 . 89.20(8) yes
O71 . Mn1 . O25 . 92.36(9) yes
N73 . Mn1 . O25 . 85.06(9) yes
O13 . Mn1 . O25 . 92.03(8) yes
Mn2 . Mn1 . O17 . 95.93(6) yes
O123 . Mn1 . O17 . 85.61(8) yes
O71 . Mn1 . O17 . 91.67(9) yes
N73 . Mn1 . O17 . 90.99(9) yes
O13 . Mn1 . O17 . 93.01(8) yes
O25 . Mn1 . O17 . 173.51(8) yes
Mn1 . O123 . Mn3 . 119.72(11) yes
Mn1 . O123 . Mn2 . 115.18(10) yes
Mn3 . O123 . Mn2 . 120.59(10) yes
Mn3 . O11 . C11 . 120.63(18) yes
O11 . C11 . C21 . 118.0(3) yes
O11 . C11 . C61 . 123.5(3) yes
C21 . C11 . C61 . 118.4(3) yes
C11 . C21 . C31 . 121.3(3) yes
C11 . C21 . H211 . 119.4 no
C31 . C21 . H211 . 119.4 no
C21 . C31 . C41 . 120.6(3) yes
C21 . C31 . H311 . 119.7 no
C41 . C31 . H311 . 119.7 no
C31 . C41 . C51 . 118.8(3) yes
C31 . C41 . H411 . 120.6 no
C51 . C41 . H411 . 120.6 no
C41 . C51 . C61 . 122.5(3) yes
C41 . C51 . H511 . 118.7 no
C61 . C51 . H511 . 118.8 no
C11 . C61 . C51 . 118.3(3) yes
C11 . C61 . C71 . 122.1(3) yes
C51 . C61 . C71 . 119.4(3) yes
C61 . C71 . N71 . 119.0(2) yes
C61 . C71 . C81 . 120.9(2) yes
N71 . C71 . C81 . 120.0(3) yes
Mn3 . N71 . C71 . 126.7(2) yes
Mn3 . N71 . O71 . 115.85(16) yes
C71 . N71 . O71 . 117.5(2) yes
N71 . O71 . Mn1 . 114.46(16) yes
C71 . C81 . C91 . 114.5(3) yes
C71 . C81 . H811 . 108.2 no
C91 . C81 . H811 . 108.2 no
C71 . C81 . H812 . 108.2 no
C91 . C81 . H812 . 108.2 no
H811 . C81 . H812 . 109.5 no
C81 . C91 . H911 . 109.5 no
C81 . C91 . H912 . 109.5 no
H911 . C91 . H912 . 109.5 no
C81 . C91 . H913 . 109.4 no
H911 . C91 . H913 . 109.4 no
H912 . C91 . H913 . 109.4 no
Mn1 . N73 . O73 . 114.27(16) yes
Mn1 . N73 . C73 . 129.5(2) yes
O73 . N73 . C73 . 116.2(2) yes
N73 . O73 . Mn2 . 109.40(16) yes
N73 . C73 . C63 . 119.0(3) yes
N73 . C73 . C83 . 119.8(3) yes
C63 . C73 . C83 . 121.2(2) yes
C73 . C63 . C13 . 123.4(2) yes
C73 . C63 . C53 . 118.5(3) yes
C13 . C63 . C53 . 118.1(3) yes
C63 . C13 . O13 . 122.9(3) yes
C63 . C13 . C23 . 119.2(3) yes
O13 . C13 . C23 . 117.9(3) yes
C13 . O13 . Mn1 . 124.72(18) yes
C13 . C23 . C33 . 120.8(3) yes
C13 . C23 . H231 . 119.6 no
C33 . C23 . H231 . 119.6 no
C23 . C33 . C43 . 120.7(3) yes
C23 . C33 . H331 . 119.6 no
C43 . C33 . H331 . 119.6 no
C33 . C43 . C53 . 119.4(3) yes
C33 . C43 . H431 . 120.3 no
C53 . C43 . H431 . 120.3 no
C63 . C53 . C43 . 121.9(3) yes
C63 . C53 . H531 . 119.0 no
C43 . C53 . H531 . 119.0 no
C73 . C83 . C93 . 111.7(3) yes
C73 . C83 . H831 . 108.9 no
C93 . C83 . H831 . 108.9 no
C73 . C83 . H832 . 108.9 no
C93 . C83 . H832 . 108.9 no
H831 . C83 . H832 . 109.4 no
C83 . C93 . H931 . 109.5 no
C83 . C93 . H932 . 109.5 no
H931 . C93 . H932 . 109.5 no
C83 . C93 . H933 . 109.5 no
H931 . C93 . H933 . 109.5 no
H932 . C93 . H933 . 109.5 no
Mn3 . O14 . C14 . 144.9(2) yes
O14 . C14 . C24 . 116.3(3) yes
O14 . C14 . O24 . 125.1(3) yes
C24 . C14 . O24 . 118.6(3) yes
C14 . C24 . C74 . 120.8(3) yes
C14 . C24 . C34 . 119.0(3) yes
C74 . C24 . C34 . 120.2(3) yes
C24 . C74 . C64 . 119.2(4) yes
C24 . C74 . H741 . 120.4 no
C64 . C74 . H741 . 120.4 no
C74 . C64 . C54 . 120.5(4) yes
C74 . C64 . H641 . 119.7 no
C54 . C64 . H641 . 119.7 no
C64 . C54 . C44 . 120.1(4) yes
C64 . C54 . H541 . 120.0 no
C44 . C54 . H541 . 120.0 no
C54 . C44 . C34 . 120.4(4) yes
C54 . C44 . H441 . 119.8 no
C34 . C44 . H441 . 119.8 no
C44 . C34 . C24 . 119.5(4) yes
C44 . C34 . H341 . 120.3 no
C24 . C34 . H341 . 120.2 no
Mn3 . O72 . N72 . 115.67(15) yes
C62 . C72 . C82 . 120.7(2) yes
C62 . C72 . N72 . 118.5(2) yes
C82 . C72 . N72 . 120.8(2) yes
C72 . C62 . C12 . 123.2(3) yes
C72 . C62 . C52 . 119.2(3) yes
C12 . C62 . C52 . 117.6(3) yes
C62 . C12 . O12 . 122.9(3) yes
C62 . C12 . C22 . 120.1(3) yes
O12 . C12 . C22 . 117.0(3) yes
C12 . O12 . Mn2 . 120.46(19) yes
C12 . C22 . C32 . 120.5(3) yes
C12 . C22 . H221 . 119.7 no
C32 . C22 . H221 . 119.7 no
C22 . C32 . C42 . 120.1(3) yes
C22 . C32 . H321 . 119.9 no
C42 . C32 . H321 . 119.9 no
C32 . C42 . C52 . 119.6(3) yes
C32 . C42 . H421 . 120.2 no
C52 . C42 . H421 . 120.2 no
C62 . C52 . C42 . 122.1(3) yes
C62 . C52 . H521 . 118.9 no
C42 . C52 . H521 . 118.9 no
C72 . C82 . C92 . 112.0(3) yes
C72 . C82 . H821 . 108.8 no
C92 . C82 . H821 . 108.8 no
C72 . C82 . H822 . 108.8 no
C92 . C82 . H822 . 108.8 no
H821 . C82 . H822 . 109.5 no
C82 . C92 . H921 . 109.4 no
C82 . C92 . H922 . 109.5 no
H921 . C92 . H922 . 109.5 no
C82 . C92 . H923 . 109.4 no
H921 . C92 . H923 . 109.5 no
H922 . C92 . H923 . 109.5 no
Mn3 . O18 . H19 . 98.0 no
Mn3 . O18 . H20 . 118.5 no
H19 . O18 . H20 . 123.4 no
Mn1 . O25 . C15 . 121.19(19) yes
O25 . C15 . O15 . 125.5(3) yes
O25 . C15 . C25 . 117.6(3) yes
O15 . C15 . C25 . 116.9(3) yes
Mn2 . O15 . C15 . 131.2(2) yes
C15 . C25 . C35 . 120.1(3) yes
C15 . C25 . C75 . 120.6(3) yes
C35 . C25 . C75 . 119.3(3) yes
C25 . C35 . C45 . 120.1(3) yes
C25 . C35 . H351 . 120.0 no
C45 . C35 . H351 . 120.0 no
C35 . C45 . C55 . 120.1(4) yes
C35 . C45 . H451 . 120.0 no
C55 . C45 . H451 . 119.9 no
C45 . C55 . C65 . 120.3(4) yes
C45 . C55 . H551 . 119.8 no
C65 . C55 . H551 . 119.8 no
C55 . C65 . C75 . 120.1(4) yes
C55 . C65 . H651 . 119.9 no
C75 . C65 . H651 . 120.0 no
C65 . C75 . C25 . 120.1(4) yes
C65 . C75 . H751 . 119.9 no
C25 . C75 . H751 . 120.0 no
Mn1 . O17 . H17 . 127.4 no
Mn1 . O17 . H18 . 114.6 no
H17 . O17 . H18 . 102.0 no
Mn2 . O26 . C26 . 132.29(19) yes
Mn2 . O26 . H26 . 113.9 no
C26 . O26 . H26 . 104.1 no
O26 . C26 . C16 . 109.1(2) yes
O26 . C26 . H261 . 109.6 no
C16 . C26 . H261 . 109.6 no
O26 . C26 . H262 . 109.5 no
C16 . C26 . H262 . 109.6 no
H261 . C26 . H262 . 109.5 no
C26 . C16 . N16 . 112.6(3) yes
C26 . C16 . H161 . 108.7 no
N16 . C16 . H161 . 108.7 no
C26 . C16 . H162 . 108.7 no
N16 . C16 . H162 . 108.7 no
H161 . C16 . H162 . 109.5 no
C16 . N16 . C56 . 114.4(3) yes
C16 . N16 . C36 . 111.8(4) yes
C56 . N16 . C36 . 110.8(3) yes
C16 . N16 . H16 . 106.4 no
C56 . N16 . H16 . 106.4 no
C36 . N16 . H16 . 106.4 no
N16 . C56 . C66 . 115.3(3) yes
N16 . C56 . H561 . 108.0 no
C66 . C56 . H561 . 108.0 no
N16 . C56 . H562 . 108.0 no
C66 . C56 . H562 . 108.0 no
H561 . C56 . H562 . 109.4 no
C56 . C66 . O66 . 108.5(3) yes
C56 . C66 . H661 . 109.7 no
O66 . C66 . H661 . 109.7 no
C56 . C66 . H662 . 109.7 no
O66 . C66 . H662 . 109.7 no
H661 . C66 . H662 . 109.5 no
C66 . O66 . H66 . 107.1 no
N16 . C36 . C46 . 112.5(4) yes
N16 . C36 . H361 . 108.7 no
C46 . C36 . H361 . 108.7 no
N16 . C36 . H362 . 108.7 no
C46 . C36 . H362 . 108.7 no
H361 . C36 . H362 . 109.4 no
C36 . C46 . O46 . 111.0(5) yes
C36 . C46 . H461 . 109.1 no
O46 . C46 . H461 . 109.1 no
C36 . C46 . H462 . 109.1 no
O46 . C46 . H462 . 109.1 no
H461 . C46 . H462 . 109.5 no
C46 . O46 . H46 . 98.5 no
O72 . N72 . Mn2 . 114.81(16) yes
O72 . N72 . C72 . 117.2(2) yes
Mn2 . N72 . C72 . 127.8(2) yes

loop_
_geom_bond_atom_site_label_1
_geom_bond_site_symmetry_1
_geom_bond_atom_site_label_2
_geom_bond_site_symmetry_2
_geom_bond_distance
_geom_bond_publ_flag
Mn3 . Mn2 . 3.2546(6) yes
Mn3 . O123 . 1.8762(19) yes
Mn3 . O11 . 1.894(2) yes
Mn3 . N71 . 1.996(2) yes
Mn3 . O14 . 2.189(2) yes
Mn3 . O72 . 1.9388(19) yes
Mn3 . O18 . 2.282(2) yes
Mn2 . Mn1 . 3.1662(6) yes
Mn2 . O123 . 1.871(2) yes
Mn2 . O73 . 1.941(2) yes
Mn2 . O12 . 1.878(2) yes
Mn2 . O15 . 2.180(2) yes
Mn2 . O26 . 2.274(2) yes
Mn2 . N72 . 2.009(2) yes
Mn1 . O123 . 1.8794(19) yes
Mn1 . O71 . 1.917(2) yes
Mn1 . N73 . 2.003(2) yes
Mn1 . O13 . 1.8702(19) yes
Mn1 . O25 . 2.288(2) yes
Mn1 . O17 . 2.271(2) yes
O11 . C11 . 1.335(3) yes
C11 . C21 . 1.404(4) yes
C11 . C61 . 1.425(4) yes
C21 . C31 . 1.379(4) yes
C21 . H211 . 0.950 no
C31 . C41 . 1.392(5) yes
C31 . H311 . 0.950 no
C41 . C51 . 1.379(5) yes
C41 . H411 . 0.950 no
C51 . C61 . 1.396(4) yes
C51 . H511 . 0.950 no
C61 . C71 . 1.475(4) yes
C71 . N71 . 1.297(4) yes
C71 . C81 . 1.506(4) yes
N71 . O71 . 1.381(3) yes
C81 . C91 . 1.508(5) yes
C81 . H811 . 0.990 no
C81 . H812 . 0.990 no
C91 . H911 . 0.980 no
C91 . H912 . 0.980 no
C91 . H913 . 0.981 no
N73 . O73 . 1.378(3) yes
N73 . C73 . 1.295(3) yes
C73 . C63 . 1.465(4) yes
C73 . C83 . 1.502(4) yes
C63 . C13 . 1.418(4) yes
C63 . C53 . 1.405(4) yes
C13 . O13 . 1.340(3) yes
C13 . C23 . 1.397(4) yes
C23 . C33 . 1.384(5) yes
C23 . H231 . 0.951 no
C33 . C43 . 1.375(6) yes
C33 . H331 . 0.950 no
C43 . C53 . 1.380(5) yes
C43 . H431 . 0.950 no
C53 . H531 . 0.950 no
C83 . C93 . 1.526(5) yes
C83 . H831 . 0.990 no
C83 . H832 . 0.990 no
C93 . H931 . 0.980 no
C93 . H932 . 0.980 no
C93 . H933 . 0.980 no
O14 . C14 . 1.246(4) yes
C14 . C24 . 1.509(4) yes
C14 . O24 . 1.265(4) yes
C24 . C74 . 1.389(5) yes
C24 . C34 . 1.385(5) yes
C74 . C64 . 1.395(5) yes
C74 . H741 . 0.951 no
C64 . C54 . 1.374(7) yes
C64 . H641 . 0.949 no
C54 . C44 . 1.373(7) yes
C54 . H541 . 0.950 no
C44 . C34 . 1.393(5) yes
C44 . H441 . 0.950 no
C34 . H341 . 0.950 no
O72 . N72 . 1.381(3) yes
C72 . C62 . 1.477(4) yes
C72 . C82 . 1.505(4) yes
C72 . N72 . 1.297(3) yes
C62 . C12 . 1.398(4) yes
C62 . C52 . 1.411(4) yes
C12 . O12 . 1.342(4) yes
C12 . C22 . 1.404(4) yes
C22 . C32 . 1.382(5) yes
C22 . H221 . 0.950 no
C32 . C42 . 1.384(6) yes
C32 . H321 . 0.950 no
C42 . C52 . 1.372(5) yes
C42 . H421 . 0.950 no
C52 . H521 . 0.950 no
C82 . C92 . 1.533(4) yes
C82 . H821 . 0.990 no
C82 . H822 . 0.990 no
C92 . H921 . 0.980 no
C92 . H922 . 0.980 no
C92 . H923 . 0.980 no
O18 . H19 . 0.900 no
O18 . H20 . 0.900 no
O25 . C15 . 1.269(4) yes
C15 . O15 . 1.254(4) yes
C15 . C25 . 1.508(4) yes
C25 . C35 . 1.389(5) yes
C25 . C75 . 1.386(5) yes
C35 . C45 . 1.392(5) yes
C35 . H351 . 0.951 no
C45 . C55 . 1.375(7) yes
C45 . H451 . 0.950 no
C55 . C65 . 1.373(7) yes
C55 . H551 . 0.950 no
C65 . C75 . 1.393(6) yes
C65 . H651 . 0.950 no
C75 . H751 . 0.950 no
O17 . H17 . 0.900 no
O17 . H18 . 0.900 no
O26 . C26 . 1.426(3) yes
O26 . H26 . 0.840 no
C26 . C16 . 1.502(5) yes
C26 . H261 . 0.990 no
C26 . H262 . 0.990 no
C16 . N16 . 1.496(5) yes
C16 . H161 . 0.990 no
C16 . H162 . 0.990 no
N16 . C56 . 1.505(5) yes
N16 . C36 . 1.501(5) yes
N16 . H16 . 0.910 no
C56 . C66 . 1.515(5) yes
C56 . H561 . 0.990 no
C56 . H562 . 0.990 no
C66 . O66 . 1.406(5) yes
C66 . H661 . 0.990 no
C66 . H662 . 0.990 no
O66 . H66 . 0.840 no
C36 . C46 . 1.517(7) yes
C36 . H361 . 0.990 no
C36 . H362 . 0.990 no
C46 . O46 . 1.414(6) yes
C46 . H461 . 0.990 no
C46 . H462 . 0.990 no
O46 . H46 . 0.840 no

loop_
_geom_hbond_atom_site_label_D
_geom_hbond_site_symmetry_D
_geom_hbond_atom_site_label_H
_geom_hbond_site_symmetry_H
_geom_hbond_atom_site_label_A
_geom_hbond_site_symmetry_A
_geom_hbond_angle_DHA
_geom_hbond_distance_DH
_geom_hbond_distance_HA
_geom_hbond_distance_DA
_geom_hbond_publ_flag
O66 . H66 . O72 2_655 180 0.84 1.88 2.720(2) yes
O46 . H46 . O12 . 180 0.84 1.96 2.802(2) yes
O26 . H26 . O24 . 180 0.84 1.80 2.639(2) yes
O17 . H17 . O13 2_565 180 0.90 1.94 2.840(2) yes
O17 . H18 . O24 . 180 0.90 1.98 2.877(2) yes
O18 . H19 . O25 . 180 0.90 1.99 2.894(2) yes
O18 . H20 . O11 2_555 180 0.90 1.95 2.855(2) yes

loop_
_platon_squeeze_void_nr
_platon_squeeze_void_average_x
_platon_squeeze_void_average_y
_platon_squeeze_void_average_z
_platon_squeeze_void_volume
_platon_squeeze_void_count_electrons
1 0.500 0.500 0.006 564.8 74.2
